data_7129768
loop_
_publ_author_name
'Kundu, Gargi'
'Ajithkumar, V. S.'
'Raj, K. Vipin'
'Vanka, Kumar'
'Tothadi, Srinu'
'Sen, Sakya S.'

_publ_section_title
;
 Substitution at sp3 boron of a six-membered NHC&#x00B7;BH3: convenient
 access to a dihydroxyborenium cation
;
_journal_name_full 'Chemical Communications'
_journal_paper_doi 10.1039/D1CC06816D
_journal_year 2022
_chemical_formula_moiety 'C29 H42 B F3 N2 O3 S'
_chemical_formula_sum 'C29 H42 B F3 N2 O3 S'
_chemical_formula_weight 566.51
_space_group_crystal_system triclinic
_space_group_IT_number 2
_space_group_name_Hall '-P 1'
_space_group_name_H-M_alt 'P -1'
_atom_sites_solution_hydrogens geom
_audit_creation_date 2021-11-14
_audit_creation_method
;
Olex2 1.2
(compiled 2018.05.29 svn.r3508 for OlexSys, GUI svn.r5506)
;
_audit_update_record
;
2021-11-22 deposited with the CCDC.	2022-02-16 downloaded from the CCDC.
;
_cell_angle_alpha 97.88(2)
_cell_angle_beta 90.02(2)
_cell_angle_gamma 108.16(3)
_cell_formula_units_Z 2
_cell_length_a 9.601(6)
_cell_length_b 9.604(6)
_cell_length_c 18.081(11)
_cell_measurement_reflns_used 9847
_cell_measurement_temperature 100(2)
_cell_measurement_theta_max 30.21
_cell_measurement_theta_min 2.26
_cell_volume 1567.6(17)
_computing_cell_refinement 'SAINT v8.37A (Bruker, 2015)'
_computing_data_reduction 'SAINT v8.37A (Bruker, 2015)'
_computing_molecular_graphics 'Olex2 (Dolomanov et al., 2009)'
_computing_publication_material 'Olex2 (Dolomanov et al., 2009)'
_computing_structure_refinement 'ShelXL (Sheldrick, 2015)'
_computing_structure_solution 'SHELXT 2014/5 (Sheldrick, 2014)'
_diffrn_ambient_temperature 100
_diffrn_measured_fraction_theta_full 0.999
_diffrn_measured_fraction_theta_max 0.944
_diffrn_measurement_device_type 'Bruker D8 VENTURE Kappa Duo PHOTON II CPAD'
_diffrn_measurement_method '\f and \w scans'
_diffrn_radiation_type MoK\a
_diffrn_radiation_wavelength 0.71073
_diffrn_reflns_av_R_equivalents 0.0811
_diffrn_reflns_av_unetI/netI 0.0656
_diffrn_reflns_Laue_measured_fraction_full 0.999
_diffrn_reflns_Laue_measured_fraction_max 0.944
_diffrn_reflns_limit_h_max 14
_diffrn_reflns_limit_h_min -14
_diffrn_reflns_limit_k_max 13
_diffrn_reflns_limit_k_min -14
_diffrn_reflns_limit_l_max 27
_diffrn_reflns_limit_l_min -26
_diffrn_reflns_number 102707
_diffrn_reflns_point_group_measured_fraction_full 0.999
_diffrn_reflns_point_group_measured_fraction_max 0.944
_diffrn_reflns_theta_full 25.242
_diffrn_reflns_theta_max 33.024
_diffrn_reflns_theta_min 2.235
_diffrn_standards_number 0
_exptl_absorpt_coefficient_mu 0.152
_exptl_absorpt_correction_T_max 0.7465
_exptl_absorpt_correction_T_min 0.6558
_exptl_absorpt_correction_type multi-scan
_exptl_absorpt_process_details
'SADABS-2014/5 (Bruker,2014/5) was used for absorption correction. wR2(int) was 0.1170 before and 0.0784 after correction. The Ratio of minimum to maximum transmission is 0.8785. The \l/2 correction factor is Not present.'
_exptl_crystal_colour colourless
_exptl_crystal_colour_primary colourless
_exptl_crystal_density_diffrn 1.200
_exptl_crystal_description block
_exptl_crystal_F_000 604
_exptl_crystal_size_max 0.24
_exptl_crystal_size_mid 0.12
_exptl_crystal_size_min 0.1
_refine_diff_density_max 0.719
_refine_diff_density_min -1.218
_refine_diff_density_rms 0.255
_refine_ls_extinction_method none
_refine_ls_goodness_of_fit_ref 1.076
_refine_ls_hydrogen_treatment constr
_refine_ls_matrix_type full
_refine_ls_number_parameters 360
_refine_ls_number_reflns 11185
_refine_ls_number_restraints 0
_refine_ls_restrained_S_all 1.076
_refine_ls_R_factor_all 0.1096
_refine_ls_R_factor_gt 0.0579
_refine_ls_shift/su_max 0.001
_refine_ls_shift/su_mean 0.000
_refine_ls_structure_factor_coef Fsqd
_refine_ls_weighting_details 'w=1/[\s^2^(Fo^2^)+(0.0996P)^2^+0.4873P] where P=(Fo^2^+2Fc^2^)/3'
_refine_ls_weighting_scheme calc
_refine_ls_wR_factor_gt 0.1627
_refine_ls_wR_factor_ref 0.1912
_reflns_Friedel_coverage 0.000
_reflns_number_gt 7314
_reflns_number_total 11185
_reflns_threshold_expression 'I > 2\s(I)'
_cod_data_source_file d1cc06816d2.cif
_cod_data_source_block mo_gk_bh2otf_0m-auto
_cod_original_cell_volume 1567.4(17)
_cod_database_code 7129768
_shelx_shelxl_version_number 2016/6
_shelx_space_group_comment
;
The symmetry employed for this shelxl refinement is uniquely defined
by the following loop, which should always be used as a source of
symmetry information in preference to the above space-group names.
They are only intended as comments.
;
_shelx_estimated_absorpt_t_max 0.985
_shelx_estimated_absorpt_t_min 0.964
_olex2_refinement_description
;
1. Fixed Uiso
 At 1.2 times of:
  All B(H,H) groups, All C(H) groups, All C(H,H) groups
 At 1.5 times of:
  All C(H,H,H) groups
2.a Ternary CH refined with riding coordinates:
 C0AA(H0AA), C7(H7), C10(H10), C26(H26)
2.b Secondary CH2 refined with riding coordinates:
 B1(H1D,H1E), C18(H18A,H18B), C19(H19A,H19B), C20(H20A,H20B)
2.c Aromatic/amide H refined with riding coordinates:
 C12(H12), C13(H13), C14(H14), C22(H22), C23(H23), C24(H24)
2.d Idealised Me refined as rotating group:
 C1(H1A,H1B,H1C), C8(H8A,H8B,H8C), C9(H9A,H9B,H9C), C15(H15A,H15B,H15C),
 C25(H25A,H25B,H25C), C27(H27A,H27B,H27C), C28(H28A,H28B,H28C), C29(H29A,H29B,
 H29C)
;
_olex2_submission_special_instructions 'No special instructions were received'

loop_
_space_group_symop_operation_xyz
'x, y, z'
'-x, -y, -z'

loop_
_atom_site_label
_atom_site_type_symbol
_atom_site_fract_x
_atom_site_fract_y
_atom_site_fract_z
_atom_site_U_iso_or_equiv
_atom_site_adp_type
_atom_site_occupancy
_atom_site_site_symmetry_order
_atom_site_calc_flag
_atom_site_refinement_flags_posn
_atom_site_refinement_flags_adp
_atom_site_refinement_flags_occupancy
_atom_site_disorder_assembly
_atom_site_disorder_group
S1 S 0.61444(5) 0.44153(5) 0.79148(2) 0.02664(12) Uani 1 1 d . . . . .
F1 F 0.78518(13) 0.44757(14) 0.67822(6) 0.0381(3) Uani 1 1 d . . . . .
F2 F 0.78179(14) 0.28168(14) 0.74759(7) 0.0429(3) Uani 1 1 d . . . . .
F3 F 0.90131(15) 0.51168(16) 0.78502(9) 0.0549(4) Uani 1 1 d . . . . .
O1 O 0.62923(14) 0.60071(12) 0.78781(6) 0.0237(2) Uani 1 1 d . . . . .
O2 O 0.49758(16) 0.33893(14) 0.74409(9) 0.0391(3) Uani 1 1 d . . . . .
O3 O 0.6300(2) 0.41946(18) 0.86677(8) 0.0502(4) Uani 1 1 d . . . . .
N1 N 0.53693(14) 0.88034(13) 0.80845(7) 0.0165(2) Uani 1 1 d . . . . .
C2 C 0.53414(15) 0.80559(15) 0.74001(8) 0.0148(3) Uani 1 1 d . . . . .
N3 N 0.48431(13) 0.85270(13) 0.68189(6) 0.0147(2) Uani 1 1 d . . . . .
C1 C 0.2841(3) 0.5413(3) 0.8905(2) 0.0643(8) Uani 1 1 d . . . . .
H1A H 0.320502 0.509453 0.842583 0.097 Uiso 1 1 calc GR . . . .
H1B H 0.176560 0.506726 0.887739 0.097 Uiso 1 1 calc GR . . . .
H1C H 0.319812 0.499330 0.930200 0.097 Uiso 1 1 calc GR . . . .
C0AA C 0.33939(19) 0.71036(19) 0.90764(10) 0.0271(3) Uani 1 1 d . . . . .
H0AA H 0.316532 0.750770 0.862651 0.033 Uiso 1 1 calc R . . . .
C3 C 0.50463(18) 0.76720(17) 0.92301(9) 0.0227(3) Uani 1 1 d . . . . .
C4 C 0.60081(17) 0.84566(16) 0.87349(8) 0.0187(3) Uani 1 1 d . . . . .
C5 C 0.48210(16) 0.77929(15) 0.60586(7) 0.0152(3) Uani 1 1 d . . . . .
C6 C 0.60320(17) 0.83277(17) 0.56262(8) 0.0182(3) Uani 1 1 d . . . . .
C7 C 0.73938(17) 0.95956(18) 0.59288(9) 0.0227(3) Uani 1 1 d . . . . .
H7 H 0.727589 0.988264 0.647238 0.027 Uiso 1 1 calc R . . . .
C8 C 0.7554(2) 1.0947(2) 0.55361(11) 0.0328(4) Uani 1 1 d . . . . .
H8A H 0.769613 1.069850 0.500344 0.049 Uiso 1 1 calc GR . . . .
H8B H 0.840377 1.176751 0.575887 0.049 Uiso 1 1 calc GR . . . .
H8C H 0.666559 1.124061 0.559446 0.049 Uiso 1 1 calc GR . . . .
C9 C 0.1706(2) 0.44167(19) 0.62157(11) 0.0316(4) Uani 1 1 d . . . . .
H9A H 0.137561 0.394294 0.570328 0.047 Uiso 1 1 calc GR . . . .
H9B H 0.089226 0.413082 0.654862 0.047 Uiso 1 1 calc GR . . . .
H9C H 0.251820 0.409812 0.637799 0.047 Uiso 1 1 calc GR . . . .
C10 C 0.22276(17) 0.61050(17) 0.62427(9) 0.0211(3) Uani 1 1 d . . . . .
H10 H 0.252446 0.655919 0.677350 0.025 Uiso 1 1 calc R . . . .
C11 C 0.35522(16) 0.66425(16) 0.57725(8) 0.0180(3) Uani 1 1 d . . . . .
C12 C 0.35326(19) 0.60122(18) 0.50269(9) 0.0237(3) Uani 1 1 d . . . . .
H12 H 0.269419 0.522652 0.481833 0.028 Uiso 1 1 calc R . . . .
C13 C 0.4720(2) 0.6516(2) 0.45853(9) 0.0271(3) Uani 1 1 d . . . . .
H13 H 0.468773 0.607436 0.407952 0.032 Uiso 1 1 calc R . . . .
C14 C 0.59463(19) 0.76582(19) 0.48815(9) 0.0239(3) Uani 1 1 d . . . . .
H14 H 0.674836 0.799662 0.457361 0.029 Uiso 1 1 calc R . . . .
C15 C 0.87888(19) 0.9135(2) 0.58526(12) 0.0343(4) Uani 1 1 d . . . . .
H15A H 0.869713 0.830429 0.612963 0.051 Uiso 1 1 calc GR . . . .
H15B H 0.964062 0.997331 0.605582 0.051 Uiso 1 1 calc GR . . . .
H15C H 0.891839 0.883242 0.532380 0.051 Uiso 1 1 calc GR . . . .
B1 B 0.5872(2) 0.6603(2) 0.71839(9) 0.0208(3) Uani 1 1 d . . . . .
H1D H 0.507249 0.581013 0.688715 0.025 Uiso 1 1 calc R . . . .
H1E H 0.673002 0.685830 0.686676 0.025 Uiso 1 1 calc R . . . .
C17 C 0.7791(2) 0.4180(2) 0.74792(10) 0.0304(4) Uani 1 1 d . . . . .
C18 C 0.48499(18) 1.01054(17) 0.82385(8) 0.0211(3) Uani 1 1 d . . . . .
H18A H 0.568227 1.102266 0.822923 0.025 Uiso 1 1 calc R . . . .
H18B H 0.444526 1.014366 0.874175 0.025 Uiso 1 1 calc R . . . .
C19 C 0.36780(17) 1.00076(17) 0.76568(9) 0.0211(3) Uani 1 1 d . . . . .
H19A H 0.339660 1.092335 0.772907 0.025 Uiso 1 1 calc R . . . .
H19B H 0.279468 0.915792 0.770403 0.025 Uiso 1 1 calc R . . . .
C20 C 0.42890(17) 0.98086(16) 0.68910(8) 0.0199(3) Uani 1 1 d . . . . .
H20A H 0.351044 0.964443 0.649954 0.024 Uiso 1 1 calc R . . . .
H20B H 0.509565 1.071380 0.682316 0.024 Uiso 1 1 calc R . . . .
C21 C 0.75345(18) 0.89634(17) 0.88577(9) 0.0219(3) Uani 1 1 d . . . . .
C22 C 0.8100(2) 0.8638(2) 0.95035(10) 0.0299(4) Uani 1 1 d . . . . .
H22 H 0.913168 0.894866 0.960219 0.036 Uiso 1 1 calc R . . . .
C23 C 0.7172(2) 0.7867(2) 0.99998(10) 0.0337(4) Uani 1 1 d . . . . .
H23 H 0.757654 0.766179 1.043631 0.040 Uiso 1 1 calc R . . . .
C24 C 0.5671(2) 0.7393(2) 0.98706(9) 0.0300(4) Uani 1 1 d . . . . .
H24 H 0.505470 0.687097 1.021993 0.036 Uiso 1 1 calc R . . . .
C25 C 0.2598(3) 0.7644(3) 0.97326(13) 0.0512(6) Uani 1 1 d . . . . .
H25A H 0.278713 0.724074 1.017791 0.077 Uiso 1 1 calc GR . . . .
H25B H 0.154016 0.730786 0.960897 0.077 Uiso 1 1 calc GR . . . .
H25C H 0.295506 0.872799 0.983123 0.077 Uiso 1 1 calc GR . . . .
C26 C 0.85736(18) 0.98226(19) 0.83202(9) 0.0252(3) Uani 1 1 d . . . . .
H26 H 0.797258 0.984070 0.787192 0.030 Uiso 1 1 calc R . . . .
C27 C 0.9329(2) 1.1428(2) 0.86730(11) 0.0388(5) Uani 1 1 d . . . . .
H27A H 0.991156 1.144321 0.912085 0.058 Uiso 1 1 calc GR . . . .
H27B H 0.858488 1.190948 0.881078 0.058 Uiso 1 1 calc GR . . . .
H27C H 0.997310 1.195864 0.831321 0.058 Uiso 1 1 calc GR . . . .
C28 C 0.9704(2) 0.9073(3) 0.80542(14) 0.0468(5) Uani 1 1 d . . . . .
H28A H 1.031704 0.962394 0.769034 0.070 Uiso 1 1 calc GR . . . .
H28B H 0.919986 0.805606 0.781894 0.070 Uiso 1 1 calc GR . . . .
H28C H 1.032310 0.905708 0.848200 0.070 Uiso 1 1 calc GR . . . .
C29 C 0.09688(19) 0.6635(2) 0.59977(12) 0.0338(4) Uani 1 1 d . . . . .
H29A H 0.129883 0.771869 0.605171 0.051 Uiso 1 1 calc GR . . . .
H29B H 0.013171 0.629747 0.631117 0.051 Uiso 1 1 calc GR . . . .
H29C H 0.067288 0.622527 0.547384 0.051 Uiso 1 1 calc GR . . . .

loop_
_atom_site_aniso_label
_atom_site_aniso_U_11
_atom_site_aniso_U_22
_atom_site_aniso_U_33
_atom_site_aniso_U_23
_atom_site_aniso_U_13
_atom_site_aniso_U_12
S1 0.0390(2) 0.0220(2) 0.0252(2) 0.01105(15) 0.01082(16) 0.01552(17)
F1 0.0436(7) 0.0447(7) 0.0380(6) 0.0190(5) 0.0190(5) 0.0257(5)
F2 0.0518(7) 0.0368(6) 0.0525(7) 0.0164(5) 0.0135(6) 0.0273(6)
F3 0.0368(7) 0.0511(8) 0.0742(10) -0.0035(7) -0.0152(6) 0.0154(6)
O1 0.0350(6) 0.0192(5) 0.0201(5) 0.0051(4) 0.0006(4) 0.0120(5)
O2 0.0348(7) 0.0198(6) 0.0615(9) 0.0091(6) 0.0083(6) 0.0055(5)
O3 0.0926(13) 0.0497(9) 0.0301(7) 0.0237(6) 0.0230(8) 0.0461(9)
N1 0.0191(6) 0.0156(5) 0.0147(5) 0.0022(4) 0.0031(4) 0.0050(4)
C2 0.0125(6) 0.0148(6) 0.0154(6) 0.0032(5) 0.0023(5) 0.0015(5)
N3 0.0167(6) 0.0133(5) 0.0150(5) 0.0020(4) 0.0010(4) 0.0058(4)
C1 0.0306(11) 0.0275(11) 0.126(3) -0.0003(13) 0.0072(13) 0.0009(9)
C0AA 0.0270(8) 0.0252(8) 0.0284(8) 0.0089(6) 0.0111(6) 0.0051(6)
C3 0.0292(8) 0.0188(7) 0.0187(7) 0.0036(5) 0.0057(6) 0.0053(6)
C4 0.0240(7) 0.0169(6) 0.0137(6) 0.0012(5) 0.0007(5) 0.0049(5)
C5 0.0186(7) 0.0158(6) 0.0137(6) 0.0037(5) 0.0008(5) 0.0082(5)
C6 0.0214(7) 0.0197(7) 0.0182(6) 0.0069(5) 0.0035(5) 0.0114(6)
C7 0.0196(7) 0.0247(8) 0.0260(7) 0.0102(6) 0.0052(6) 0.0072(6)
C8 0.0316(9) 0.0253(8) 0.0428(10) 0.0157(7) 0.0046(8) 0.0064(7)
C9 0.0302(9) 0.0202(8) 0.0417(10) 0.0069(7) 0.0019(7) 0.0029(7)
C10 0.0181(7) 0.0177(7) 0.0261(7) 0.0033(5) -0.0005(6) 0.0036(5)
C11 0.0201(7) 0.0162(6) 0.0190(7) 0.0024(5) -0.0024(5) 0.0077(5)
C12 0.0301(8) 0.0211(7) 0.0205(7) -0.0012(6) -0.0063(6) 0.0104(6)
C13 0.0408(10) 0.0298(8) 0.0166(7) 0.0005(6) 0.0000(6) 0.0209(7)
C14 0.0323(8) 0.0290(8) 0.0183(7) 0.0082(6) 0.0080(6) 0.0189(7)
C15 0.0207(8) 0.0417(10) 0.0456(11) 0.0181(8) 0.0089(7) 0.0123(7)
B1 0.0282(9) 0.0217(8) 0.0169(7) 0.0059(6) 0.0030(6) 0.0126(7)
C17 0.0294(9) 0.0397(10) 0.0302(9) 0.0112(7) 0.0041(7) 0.0201(8)
C18 0.0270(8) 0.0162(7) 0.0201(7) 0.0006(5) 0.0047(6) 0.0077(6)
C19 0.0203(7) 0.0180(7) 0.0270(8) 0.0029(6) 0.0056(6) 0.0090(6)
C20 0.0239(7) 0.0165(7) 0.0221(7) 0.0024(5) 0.0002(6) 0.0108(6)
C21 0.0246(8) 0.0196(7) 0.0193(7) 0.0020(5) -0.0016(6) 0.0042(6)
C22 0.0317(9) 0.0296(9) 0.0257(8) 0.0055(7) -0.0076(7) 0.0049(7)
C23 0.0464(11) 0.0310(9) 0.0224(8) 0.0094(7) -0.0066(7) 0.0081(8)
C24 0.0421(10) 0.0267(8) 0.0199(7) 0.0085(6) 0.0049(7) 0.0068(7)
C25 0.0464(13) 0.0758(17) 0.0374(11) 0.0072(11) 0.0182(10) 0.0280(12)
C26 0.0197(7) 0.0290(8) 0.0229(7) 0.0052(6) -0.0014(6) 0.0014(6)
C27 0.0417(11) 0.0328(10) 0.0302(9) 0.0083(7) -0.0028(8) -0.0065(8)
C28 0.0314(10) 0.0521(13) 0.0628(15) 0.0179(11) 0.0174(10) 0.0174(9)
C29 0.0211(8) 0.0340(10) 0.0498(11) 0.0162(8) 0.0030(7) 0.0093(7)

loop_
_atom_type_symbol
_atom_type_description
_atom_type_scat_dispersion_real
_atom_type_scat_dispersion_imag
_atom_type_scat_source
C C 0.0033 0.0016 'International Tables Vol C Tables 4.2.6.8 and 6.1.1.4'
H H 0.0000 0.0000 'International Tables Vol C Tables 4.2.6.8 and 6.1.1.4'
B B 0.0013 0.0007 'International Tables Vol C Tables 4.2.6.8 and 6.1.1.4'
F F 0.0171 0.0103 'International Tables Vol C Tables 4.2.6.8 and 6.1.1.4'
N N 0.0061 0.0033 'International Tables Vol C Tables 4.2.6.8 and 6.1.1.4'
O O 0.0106 0.0060 'International Tables Vol C Tables 4.2.6.8 and 6.1.1.4'
S S 0.1246 0.1234 'International Tables Vol C Tables 4.2.6.8 and 6.1.1.4'

loop_
_geom_angle_atom_site_label_1
_geom_angle_atom_site_label_2
_geom_angle_atom_site_label_3
_geom_angle
_geom_angle_site_symmetry_1
_geom_angle_site_symmetry_3
_geom_angle_publ_flag
O1 S1 C17 103.68(8) . . ?
O2 S1 O1 113.62(8) . . ?
O2 S1 C17 103.31(10) . . ?
O3 S1 O1 110.37(9) . . ?
O3 S1 O2 119.31(11) . . ?
O3 S1 C17 104.59(10) . . ?
S1 O1 B1 125.01(10) . . ?
C2 N1 C4 122.33(13) . . ?
C2 N1 C18 123.47(13) . . ?
C4 N1 C18 114.08(12) . . ?
N1 C2 N3 118.53(13) . . ?
N1 C2 B1 126.57(13) . . ?
N3 C2 B1 114.90(12) . . ?
C2 N3 C5 121.42(12) . . ?
C2 N3 C20 123.78(12) . . ?
C5 N3 C20 114.79(11) . . ?
H1A C1 H1B 109.5 . . ?
H1A C1 H1C 109.5 . . ?
H1B C1 H1C 109.5 . . ?
C0AA C1 H1A 109.5 . . ?
C0AA C1 H1B 109.5 . . ?
C0AA C1 H1C 109.5 . . ?
C1 C0AA H0AA 108.0 . . ?
C1 C0AA C25 110.48(19) . . ?
C3 C0AA C1 111.08(16) . . ?
C3 C0AA H0AA 108.0 . . ?
C3 C0AA C25 111.06(17) . . ?
C25 C0AA H0AA 108.0 . . ?
C4 C3 C0AA 122.15(15) . . ?
C24 C3 C0AA 120.54(15) . . ?
C24 C3 C4 117.30(16) . . ?
C3 C4 N1 117.73(14) . . ?
C21 C4 N1 119.12(13) . . ?
C21 C4 C3 123.10(15) . . ?
C6 C5 N3 118.39(13) . . ?
C6 C5 C11 122.75(14) . . ?
C11 C5 N3 118.73(13) . . ?
C5 C6 C7 122.92(14) . . ?
C14 C6 C5 117.25(15) . . ?
C14 C6 C7 119.82(14) . . ?
C6 C7 H7 108.0 . . ?
C6 C7 C8 110.82(14) . . ?
C6 C7 C15 111.70(15) . . ?
C8 C7 H7 108.0 . . ?
C8 C7 C15 110.14(14) . . ?
C15 C7 H7 108.0 . . ?
C7 C8 H8A 109.5 . . ?
C7 C8 H8B 109.5 . . ?
C7 C8 H8C 109.5 . . ?
H8A C8 H8B 109.5 . . ?
H8A C8 H8C 109.5 . . ?
H8B C8 H8C 109.5 . . ?
H9A C9 H9B 109.5 . . ?
H9A C9 H9C 109.5 . . ?
H9B C9 H9C 109.5 . . ?
C10 C9 H9A 109.5 . . ?
C10 C9 H9B 109.5 . . ?
C10 C9 H9C 109.5 . . ?
C9 C10 H10 107.8 . . ?
C9 C10 C29 110.48(15) . . ?
C11 C10 C9 112.51(14) . . ?
C11 C10 H10 107.8 . . ?
C11 C10 C29 110.38(14) . . ?
C29 C10 H10 107.8 . . ?
C5 C11 C10 122.12(13) . . ?
C12 C11 C5 117.43(14) . . ?
C12 C11 C10 120.44(14) . . ?
C11 C12 H12 119.5 . . ?
C13 C12 C11 121.10(15) . . ?
C13 C12 H12 119.5 . . ?
C12 C13 H13 120.0 . . ?
C14 C13 C12 120.05(15) . . ?
C14 C13 H13 120.0 . . ?
C6 C14 H14 119.3 . . ?
C13 C14 C6 121.41(15) . . ?
C13 C14 H14 119.3 . . ?
C7 C15 H15A 109.5 . . ?
C7 C15 H15B 109.5 . . ?
C7 C15 H15C 109.5 . . ?
H15A C15 H15B 109.5 . . ?
H15A C15 H15C 109.5 . . ?
H15B C15 H15C 109.5 . . ?
O1 B1 C2 113.04(12) . . ?
O1 B1 H1D 109.0 . . ?
O1 B1 H1E 109.0 . . ?
C2 B1 H1D 109.0 . . ?
C2 B1 H1E 109.0 . . ?
H1D B1 H1E 107.8 . . ?
F1 C17 S1 111.21(12) . . ?
F1 C17 F3 106.62(16) . . ?
F2 C17 S1 110.61(13) . . ?
F2 C17 F1 108.96(15) . . ?
F2 C17 F3 108.36(15) . . ?
F3 C17 S1 110.94(14) . . ?
N1 C18 H18A 109.7 . . ?
N1 C18 H18B 109.7 . . ?
N1 C18 C19 109.85(12) . . ?
H18A C18 H18B 108.2 . . ?
C19 C18 H18A 109.7 . . ?
C19 C18 H18B 109.7 . . ?
C18 C19 H19A 110.0 . . ?
C18 C19 H19B 110.0 . . ?
C18 C19 C20 108.28(13) . . ?
H19A C19 H19B 108.4 . . ?
C20 C19 H19A 110.0 . . ?
C20 C19 H19B 110.0 . . ?
N3 C20 C19 109.52(12) . . ?
N3 C20 H20A 109.8 . . ?
N3 C20 H20B 109.8 . . ?
C19 C20 H20A 109.8 . . ?
C19 C20 H20B 109.8 . . ?
H20A C20 H20B 108.2 . . ?
C4 C21 C22 117.15(15) . . ?
C4 C21 C26 122.88(14) . . ?
C22 C21 C26 119.97(16) . . ?
C21 C22 H22 119.6 . . ?
C23 C22 C21 120.72(17) . . ?
C23 C22 H22 119.6 . . ?
C22 C23 H23 119.5 . . ?
C24 C23 C22 121.06(16) . . ?
C24 C23 H23 119.5 . . ?
C3 C24 H24 119.7 . . ?
C23 C24 C3 120.67(16) . . ?
C23 C24 H24 119.7 . . ?
C0AA C25 H25A 109.5 . . ?
C0AA C25 H25B 109.5 . . ?
C0AA C25 H25C 109.5 . . ?
H25A C25 H25B 109.5 . . ?
H25A C25 H25C 109.5 . . ?
H25B C25 H25C 109.5 . . ?
C21 C26 H26 107.7 . . ?
C21 C26 C27 111.16(14) . . ?
C27 C26 H26 107.7 . . ?
C28 C26 C21 111.72(16) . . ?
C28 C26 H26 107.7 . . ?
C28 C26 C27 110.70(17) . . ?
C26 C27 H27A 109.5 . . ?
C26 C27 H27B 109.5 . . ?
C26 C27 H27C 109.5 . . ?
H27A C27 H27B 109.5 . . ?
H27A C27 H27C 109.5 . . ?
H27B C27 H27C 109.5 . . ?
C26 C28 H28A 109.5 . . ?
C26 C28 H28B 109.5 . . ?
C26 C28 H28C 109.5 . . ?
H28A C28 H28B 109.5 . . ?
H28A C28 H28C 109.5 . . ?
H28B C28 H28C 109.5 . . ?
C10 C29 H29A 109.5 . . ?
C10 C29 H29B 109.5 . . ?
C10 C29 H29C 109.5 . . ?
H29A C29 H29B 109.5 . . ?
H29A C29 H29C 109.5 . . ?
H29B C29 H29C 109.5 . . ?

loop_
_geom_bond_atom_site_label_1
_geom_bond_atom_site_label_2
_geom_bond_distance
_geom_bond_site_symmetry_2
_geom_bond_publ_flag
S1 O1 1.5014(15) . ?
S1 O2 1.4291(17) . ?
S1 O3 1.4210(16) . ?
S1 C17 1.829(2) . ?
F1 C17 1.327(2) . ?
F2 C17 1.316(2) . ?
F3 C17 1.346(2) . ?
O1 B1 1.551(2) . ?
N1 C2 1.3386(19) . ?
N1 C4 1.451(2) . ?
N1 C18 1.477(2) . ?
C2 N3 1.3426(19) . ?
C2 B1 1.629(2) . ?
N3 C5 1.4534(19) . ?
N3 C20 1.476(2) . ?
C1 H1A 0.9800 . ?
C1 H1B 0.9800 . ?
C1 H1C 0.9800 . ?
C1 C0AA 1.529(3) . ?
C0AA H0AA 1.0000 . ?
C0AA C3 1.520(3) . ?
C0AA C25 1.530(3) . ?
C3 C4 1.405(2) . ?
C3 C24 1.399(2) . ?
C4 C21 1.400(2) . ?
C5 C6 1.402(2) . ?
C5 C11 1.406(2) . ?
C6 C7 1.522(2) . ?
C6 C14 1.401(2) . ?
C7 H7 1.0000 . ?
C7 C8 1.530(2) . ?
C7 C15 1.537(3) . ?
C8 H8A 0.9800 . ?
C8 H8B 0.9800 . ?
C8 H8C 0.9800 . ?
C9 H9A 0.9800 . ?
C9 H9B 0.9800 . ?
C9 H9C 0.9800 . ?
C9 C10 1.534(2) . ?
C10 H10 1.0000 . ?
C10 C11 1.523(2) . ?
C10 C29 1.536(2) . ?
C11 C12 1.398(2) . ?
C12 H12 0.9500 . ?
C12 C13 1.390(3) . ?
C13 H13 0.9500 . ?
C13 C14 1.382(3) . ?
C14 H14 0.9500 . ?
C15 H15A 0.9800 . ?
C15 H15B 0.9800 . ?
C15 H15C 0.9800 . ?
B1 H1D 0.9900 . ?
B1 H1E 0.9900 . ?
C18 H18A 0.9900 . ?
C18 H18B 0.9900 . ?
C18 C19 1.512(2) . ?
C19 H19A 0.9900 . ?
C19 H19B 0.9900 . ?
C19 C20 1.515(2) . ?
C20 H20A 0.9900 . ?
C20 H20B 0.9900 . ?
C21 C22 1.401(2) . ?
C21 C26 1.526(2) . ?
C22 H22 0.9500 . ?
C22 C23 1.385(3) . ?
C23 H23 0.9500 . ?
C23 C24 1.378(3) . ?
C24 H24 0.9500 . ?
C25 H25A 0.9800 . ?
C25 H25B 0.9800 . ?
C25 H25C 0.9800 . ?
C26 H26 1.0000 . ?
C26 C27 1.530(3) . ?
C26 C28 1.523(3) . ?
C27 H27A 0.9800 . ?
C27 H27B 0.9800 . ?
C27 H27C 0.9800 . ?
C28 H28A 0.9800 . ?
C28 H28B 0.9800 . ?
C28 H28C 0.9800 . ?
C29 H29A 0.9800 . ?
C29 H29B 0.9800 . ?
C29 H29C 0.9800 . ?

loop_
_geom_torsion_atom_site_label_1
_geom_torsion_atom_site_label_2
_geom_torsion_atom_site_label_3
_geom_torsion_atom_site_label_4
_geom_torsion
_geom_torsion_site_symmetry_1
_geom_torsion_site_symmetry_2
_geom_torsion_site_symmetry_3
_geom_torsion_site_symmetry_4
_geom_torsion_publ_flag
S1 O1 B1 C2 150.07(11) . . . . ?
O1 S1 C17 F1 -59.22(15) . . . . ?
O1 S1 C17 F2 179.56(12) . . . . ?
O1 S1 C17 F3 59.28(14) . . . . ?
O2 S1 O1 B1 -29.55(15) . . . . ?
O2 S1 C17 F1 59.55(16) . . . . ?
O2 S1 C17 F2 -61.67(15) . . . . ?
O2 S1 C17 F3 178.05(13) . . . . ?
O3 S1 O1 B1 -166.62(14) . . . . ?
O3 S1 C17 F1 -174.91(14) . . . . ?
O3 S1 C17 F2 63.87(16) . . . . ?
O3 S1 C17 F3 -56.41(16) . . . . ?
N1 C2 N3 C5 178.25(12) . . . . ?
N1 C2 N3 C20 -1.4(2) . . . . ?
N1 C2 B1 O1 6.3(2) . . . . ?
N1 C4 C21 C22 178.27(14) . . . . ?
N1 C4 C21 C26 -2.4(2) . . . . ?
N1 C18 C19 C20 -54.21(16) . . . . ?
C2 N1 C4 C3 -103.46(17) . . . . ?
C2 N1 C4 C21 79.12(19) . . . . ?
C2 N1 C18 C19 27.77(19) . . . . ?
C2 N3 C5 C6 -92.70(17) . . . . ?
C2 N3 C5 C11 91.33(17) . . . . ?
C2 N3 C20 C19 -27.53(19) . . . . ?
N3 C2 B1 O1 -174.30(12) . . . . ?
N3 C5 C6 C7 2.8(2) . . . . ?
N3 C5 C6 C14 -176.28(13) . . . . ?
N3 C5 C11 C10 -2.3(2) . . . . ?
N3 C5 C11 C12 176.59(13) . . . . ?
C1 C0AA C3 C4 110.7(2) . . . . ?
C1 C0AA C3 C24 -67.6(2) . . . . ?
C0AA C3 C4 N1 4.0(2) . . . . ?
C0AA C3 C4 C21 -178.65(15) . . . . ?
C0AA C3 C24 C23 177.97(17) . . . . ?
C3 C4 C21 C22 1.0(2) . . . . ?
C3 C4 C21 C26 -179.64(15) . . . . ?
C4 N1 C2 N3 -174.42(13) . . . . ?
C4 N1 C2 B1 5.0(2) . . . . ?
C4 N1 C18 C19 -156.13(12) . . . . ?
C4 C3 C24 C23 -0.4(3) . . . . ?
C4 C21 C22 C23 -1.0(3) . . . . ?
C4 C21 C26 C27 112.08(19) . . . . ?
C4 C21 C26 C28 -123.72(19) . . . . ?
C5 N3 C20 C19 152.77(13) . . . . ?
C5 C6 C7 C8 -113.87(17) . . . . ?
C5 C6 C7 C15 122.92(16) . . . . ?
C5 C6 C14 C13 -0.1(2) . . . . ?
C5 C11 C12 C13 -0.5(2) . . . . ?
C6 C5 C11 C10 -178.13(13) . . . . ?
C6 C5 C11 C12 0.8(2) . . . . ?
C7 C6 C14 C13 -179.23(14) . . . . ?
C9 C10 C11 C5 -129.65(16) . . . . ?
C9 C10 C11 C12 51.4(2) . . . . ?
C10 C11 C12 C13 178.41(14) . . . . ?
C11 C5 C6 C7 178.61(14) . . . . ?
C11 C5 C6 C14 -0.5(2) . . . . ?
C11 C12 C13 C14 0.0(2) . . . . ?
C12 C13 C14 C6 0.4(2) . . . . ?
C14 C6 C7 C8 65.20(19) . . . . ?
C14 C6 C7 C15 -58.00(19) . . . . ?
B1 C2 N3 C5 -1.24(19) . . . . ?
B1 C2 N3 C20 179.07(13) . . . . ?
C17 S1 O1 B1 81.86(14) . . . . ?
C18 N1 C2 N3 1.4(2) . . . . ?
C18 N1 C2 B1 -179.20(14) . . . . ?
C18 N1 C4 C3 80.39(17) . . . . ?
C18 N1 C4 C21 -97.03(17) . . . . ?
C18 C19 C20 N3 53.97(16) . . . . ?
C20 N3 C5 C6 87.01(16) . . . . ?
C20 N3 C5 C11 -88.96(16) . . . . ?
C21 C22 C23 C24 0.4(3) . . . . ?
C22 C21 C26 C27 -68.6(2) . . . . ?
C22 C21 C26 C28 55.6(2) . . . . ?
C22 C23 C24 C3 0.4(3) . . . . ?
C24 C3 C4 N1 -177.59(14) . . . . ?
C24 C3 C4 C21 -0.3(2) . . . . ?
C25 C0AA C3 C4 -125.90(19) . . . . ?
C25 C0AA C3 C24 55.8(2) . . . . ?
C26 C21 C22 C23 179.59(17) . . . . ?
C29 C10 C11 C5 106.43(17) . . . . ?
C29 C10 C11 C12 -72.47(19) . . . . ?
